data_7039533
loop_
_publ_author_name
'Paul, Bhaskar'
'Chakrabarti, Kaushik'
'Kundu, Sabuj'

_publ_section_title
;
 Optimum bifunctionality in a 2-(2-pyridyl-2-ol)-1,10-phenanthroline based
 ruthenium complex for transfer hydrogenation of ketones and nitriles:
 impact of the number of 2-hydroxypyridine fragments.
;
_journal_issue 27
_journal_name_full 'Dalton transactions (Cambridge, England : 2003)'
_journal_page_first 11162
_journal_page_last 11171
_journal_paper_doi 10.1039/c6dt01961g
_journal_volume 45
_journal_year 2016
_chemical_formula_moiety 'C53 H41 Cl N3 O P2 Ru, F6 P, 3(C3 H3)'
_chemical_formula_sum 'C62 H50 Cl F6 N3 O P3 Ru'
_chemical_formula_weight 1196.48
_space_group_crystal_system monoclinic
_space_group_IT_number 14
_space_group_name_Hall '-P 2ybc'
_space_group_name_H-M_alt 'P 1 21/c 1'
_symmetry_space_group_name_Hall '-P 2ybc'
_symmetry_space_group_name_H-M 'P 1 21/c 1'
_atom_sites_solution_hydrogens geom
_atom_sites_solution_primary direct
_audit_creation_date 2016-01-03
_audit_creation_method
;
Olex2 1.2
(compiled 2015.01.26 svn.r3150 for OlexSys, GUI svn.r4998)
;
_audit_update_record
;
2016-02-16 deposited with the CCDC.
2016-06-13 downloaded from the CCDC.
;
_cell_angle_alpha 90
_cell_angle_beta 98.455(5)
_cell_angle_gamma 90
_cell_formula_units_Z 4
_cell_length_a 10.058(5)
_cell_length_b 23.924(5)
_cell_length_c 22.914(5)
_cell_measurement_reflns_used 9950
_cell_measurement_temperature 100
_cell_measurement_theta_max 28.26
_cell_measurement_theta_min 2.50
_cell_volume 5454(3)
_computing_cell_refinement 'SAINT v8.34A (Bruker, 2013)'
_computing_data_reduction 'SAINT v8.34A (Bruker, 2013)'
_computing_molecular_graphics 'Olex2 (Dolomanov et al., 2009)'
_computing_publication_material 'Olex2 (Dolomanov et al., 2009)'
_computing_structure_refinement 'ShelXL (Sheldrick, 2008)'
_computing_structure_solution 'SIR2004 (Burla et al., 2007)'
_diffrn_ambient_temperature 100
_diffrn_measured_fraction_theta_full 0.995
_diffrn_measured_fraction_theta_max 0.995
_diffrn_measurement_device_type 'Bruker APEX-II CCD'
_diffrn_measurement_method '\f and \w scans'
_diffrn_radiation_type MoK\a
_diffrn_radiation_wavelength 0.71069
_diffrn_reflns_av_R_equivalents 0.0672
_diffrn_reflns_av_unetI/netI 0.0632
_diffrn_reflns_Laue_measured_fraction_full 0.995
_diffrn_reflns_Laue_measured_fraction_max 0.995
_diffrn_reflns_limit_h_max 11
_diffrn_reflns_limit_h_min -11
_diffrn_reflns_limit_k_max 28
_diffrn_reflns_limit_k_min -28
_diffrn_reflns_limit_l_max 26
_diffrn_reflns_limit_l_min -27
_diffrn_reflns_number 42994
_diffrn_reflns_point_group_measured_fraction_full 0.995
_diffrn_reflns_point_group_measured_fraction_max 0.995
_diffrn_reflns_theta_full 25.025
_diffrn_reflns_theta_max 25.025
_diffrn_reflns_theta_min 4.096
_diffrn_standards_number 0
_exptl_absorpt_coefficient_mu 0.491
_exptl_absorpt_correction_T_max 0.7457
_exptl_absorpt_correction_T_min 0.6152
_exptl_absorpt_correction_type psi-scan
_exptl_absorpt_process_details
;
SADABS-2014/4 (Bruker,2014/4) was used for absorption correction.
wR2(int) was 0.1481 before and 0.0603 after correction.
The Ratio of minimum to maximum transmission is 0.8250.
The \l/2 correction factor is 0.00150.
;
_exptl_crystal_colour red
_exptl_crystal_colour_primary red
_exptl_crystal_density_diffrn 1.457
_exptl_crystal_description block
_exptl_crystal_F_000 2444
_exptl_crystal_size_max 0.02
_exptl_crystal_size_mid 0.02
_exptl_crystal_size_min 0.02
_refine_diff_density_max 1.483
_refine_diff_density_min -0.911
_refine_diff_density_rms 0.104
_refine_ls_extinction_method none
_refine_ls_goodness_of_fit_ref 1.112
_refine_ls_hydrogen_treatment constr
_refine_ls_matrix_type full
_refine_ls_number_parameters 653
_refine_ls_number_reflns 9570
_refine_ls_number_restraints 0
_refine_ls_restrained_S_all 1.112
_refine_ls_R_factor_all 0.0896
_refine_ls_R_factor_gt 0.0630
_refine_ls_shift/su_max 0.001
_refine_ls_shift/su_mean 0.000
_refine_ls_structure_factor_coef Fsqd
_refine_ls_weighting_details 'w=1/[\s^2^(Fo^2^)+(0.0381P)^2^+27.7519P] where P=(Fo^2^+2Fc^2^)/3'
_refine_ls_weighting_scheme calc
_refine_ls_wR_factor_gt 0.1356
_refine_ls_wR_factor_ref 0.1451
_reflns_Friedel_coverage 0.000
_reflns_number_gt 7342
_reflns_number_total 9570
_reflns_threshold_expression 'I > 2\s(I)'
_cod_data_source_file c6dt01961g2.cif
_cod_data_source_block Complex
_cod_depositor_comments 'Adding full bibliography for 7039532--7039533.cif.'
_cod_database_code 7039533
_shelx_space_group_comment
;
The symmetry employed for this shelxl refinement is uniquely defined
by the following loop, which should always be used as a source of
symmetry information in preference to the above space-group names.
They are only intended as comments.
;
_olex2_refinement_description
;
1. Fixed Uiso
 At 1.2 times of:
  All C(H) groups
 At 1.5 times of:
  All O(H) groups
2. Uiso/Uaniso restraints and constraints
Uanis(C74) = Uanis(C80) = Uanis(C76) = Uanis(C51) = Uanis(C2) = Uanis(C50)
3.a Aromatic/amide H refined with riding coordinates:
 C6(H6), C15(H15), C16(H16), C18(H18), C21(H21), C25(H25), C27(H27), C28(H28),
 C30(H30), C32(H32), C35(H35), C37(H37), C39(H39), C40(H40), C41(H41), C42(H42),
  C44(H44), C45(H45), C46(H46), C47(H47), C48(H48), C49(H49), C52(H52),
 C53(H53), C54(H54), C55(H55), C56(H56), C57(H57), C58(H58), C59(H59), C60(H60),
  C62(H62), C63(H63), C64(H64), C65(H65), C66(H66), C67(H67), C68(H68),
 C69(H69), C70(H70), C72(H72), C73(H73), C75(H75), C80(H80), C76(H76), C51(H51),
  C2(H2), C50(H50), C74(H74)
3.b Fitted hexagon refined as free rotating group:
 C80(C76,C51,C2,C50,C74)
3.c Idealised tetrahedral OH refined as rotating group:
 O8(H8)
;
_shelx_shelxl_version_number 2014/7
_olex2_submission_special_instructions 'No special instructions were received'

loop_
_space_group_symop_operation_xyz
'x, y, z'
'-x, y+1/2, -z+1/2'
'-x, -y, -z'
'x, -y-1/2, z-1/2'

loop_
_atom_site_label
_atom_site_type_symbol
_atom_site_fract_x
_atom_site_fract_y
_atom_site_fract_z
_atom_site_U_iso_or_equiv
_atom_site_adp_type
_atom_site_occupancy
_atom_site_site_symmetry_order
_atom_site_calc_flag
_atom_site_refinement_flags_posn
Ru1 Ru 0.51646(4) 0.19625(2) 0.85677(2) 0.01342(12) Uani 1 1 d .
Cl2 Cl 0.27845(12) 0.21232(5) 0.86314(6) 0.0187(3) Uani 1 1 d .
P3 P 0.58145(14) 0.23466(6) 0.95316(6) 0.0186(3) Uani 1 1 d .
P4 P 0.44621(13) 0.15821(6) 0.76019(6) 0.0166(3) Uani 1 1 d .
P5 P 0.81498(17) -0.06449(7) 0.76409(9) 0.0399(5) Uani 1 1 d .
C6 C 0.3350(7) 0.3718(3) 0.9590(3) 0.0398(16) Uani 1 1 d .
H6 H 0.2592 0.3881 0.9355 0.048 Uiso 1 1 calc R
F7 F 0.7794(4) -0.12332(15) 0.7321(2) 0.0553(12) Uani 1 1 d .
O8 O 0.3262(4) 0.09816(16) 0.91248(17) 0.0265(9) Uani 1 1 d .
H8 H 0.3096 0.1256 0.8896 0.040 Uiso 1 1 calc GR
F9 F 0.8515(4) -0.00579(15) 0.7959(2) 0.0566(12) Uani 1 1 d .
N10 N 0.5714(4) 0.27339(17) 0.82204(18) 0.0164(9) Uani 1 1 d .
N11 N 0.5402(4) 0.11379(17) 0.89073(18) 0.0170(9) Uani 1 1 d .
F12 F 0.9007(4) -0.04700(17) 0.71427(18) 0.0543(11) Uani 1 1 d .
F13 F 0.9462(4) -0.09204(15) 0.80049(18) 0.0499(10) Uani 1 1 d .
N14 N 0.7028(4) 0.17961(17) 0.84828(17) 0.0148(9) Uani 1 1 d .
C15 C 0.3961(6) 0.3237(2) 0.9398(3) 0.0268(13) Uani 1 1 d .
H15 H 0.3605 0.3068 0.9033 0.032 Uiso 1 1 calc R
C16 C 0.3874(8) 0.3951(3) 1.0129(3) 0.0482(19) Uani 1 1 d .
H16 H 0.3455 0.4270 1.0269 0.058 Uiso 1 1 calc R
C17 C 0.7721(5) 0.3168(2) 0.7924(2) 0.0209(12) Uani 1 1 d .
C18 C 0.9926(7) -0.0467(4) 0.9647(3) 0.054(2) Uani 1 1 d .
H18 H 0.9873 -0.0790 0.9403 0.065 Uiso 1 1 calc R
C19 C 0.3560(5) 0.0921(2) 0.7650(2) 0.0181(11) Uani 1 1 d .
C20 C 0.3284(5) 0.1956(2) 0.7048(2) 0.0202(11) Uani 1 1 d .
C21 C 0.2062(6) -0.0014(2) 0.7891(3) 0.0284(14) Uani 1 1 d .
H21 H 0.1555 -0.0330 0.7980 0.034 Uiso 1 1 calc R
F22 F 0.6855(4) -0.03758(17) 0.7258(3) 0.097(2) Uani 1 1 d .
C23 C 0.7574(5) 0.1296(2) 0.8624(2) 0.0162(11) Uani 1 1 d .
F24 F 0.7306(6) -0.08198(19) 0.8136(3) 0.099(2) Uani 1 1 d .
C25 C 0.9623(5) 0.1594(2) 0.8300(2) 0.0213(12) Uani 1 1 d .
H25 H 1.0516 0.1518 0.8233 0.026 Uiso 1 1 calc R
C26 C 0.6664(5) 0.0919(2) 0.8881(2) 0.0181(11) Uani 1 1 d .
C27 C 0.5701(5) 0.3693(2) 0.7907(2) 0.0224(12) Uani 1 1 d .
H27 H 0.5208 0.4031 0.7832 0.027 Uiso 1 1 calc R
C28 C 0.8889(5) 0.1182(2) 0.8528(2) 0.0186(11) Uani 1 1 d .
H28 H 0.9273 0.0824 0.8619 0.022 Uiso 1 1 calc R
C29 C 0.7050(5) 0.2713(2) 0.8130(2) 0.0135(11) Uani 1 1 d .
C30 C 0.3450(6) -0.0040(2) 0.7965(2) 0.0253(13) Uani 1 1 d .
H30 H 0.3894 -0.0379 0.8092 0.030 Uiso 1 1 calc R
C31 C 0.9064(5) 0.2125(2) 0.8165(2) 0.0189(12) Uani 1 1 d .
C32 C 0.9732(5) 0.2592(2) 0.7940(2) 0.0243(13) Uani 1 1 d .
H32 H 1.0630 0.2551 0.7864 0.029 Uiso 1 1 calc R
C33 C 0.5541(5) 0.1936(2) 1.0182(2) 0.0218(12) Uani 1 1 d .
C34 C 0.7741(5) 0.2204(2) 0.8261(2) 0.0153(11) Uani 1 1 d .
C35 C 0.4823(6) 0.0262(2) 0.9313(3) 0.0280(14) Uani 1 1 d .
H35 H 0.4168 0.0037 0.9461 0.034 Uiso 1 1 calc R
C36 C 0.5871(5) 0.1476(2) 0.7186(2) 0.0189(12) Uani 1 1 d .
C37 C 0.9101(5) 0.3085(2) 0.7835(2) 0.0247(13) Uani 1 1 d .
H37 H 0.9578 0.3389 0.7698 0.030 Uiso 1 1 calc R
C38 C 0.5067(6) 0.3012(2) 0.9734(2) 0.0259(13) Uani 1 1 d .
C39 C 0.3881(6) 0.1545(2) 1.0722(3) 0.0293(14) Uani 1 1 d .
H39 H 0.2972 0.1451 1.0744 0.035 Uiso 1 1 calc R
C40 C 0.2712(5) 0.2459(2) 0.7163(2) 0.0203(12) Uani 1 1 d .
H40 H 0.2954 0.2633 0.7536 0.024 Uiso 1 1 calc R
C41 C 0.5083(5) 0.3218(2) 0.8102(2) 0.0175(11) Uani 1 1 d .
H41 H 0.4164 0.3243 0.8152 0.021 Uiso 1 1 calc R
C42 C 0.7017(6) 0.0388(2) 0.9067(2) 0.0231(12) Uani 1 1 d .
H42 H 0.7891 0.0248 0.9041 0.028 Uiso 1 1 calc R
C43 C 0.7626(5) 0.2489(2) 0.9626(2) 0.0210(12) Uani 1 1 d .
C44 C 0.6548(6) 0.0979(2) 0.7135(2) 0.0269(13) Uani 1 1 d .
H44 H 0.6226 0.0643 0.7286 0.032 Uiso 1 1 calc R
C45 C 1.0340(6) 0.2671(3) 0.9580(3) 0.0372(16) Uani 1 1 d .
H45 H 1.1266 0.2734 0.9561 0.045 Uiso 1 1 calc R
C46 C 0.4197(6) 0.0425(2) 0.7856(2) 0.0234(12) Uani 1 1 d .
H46 H 0.5151 0.0407 0.7921 0.028 Uiso 1 1 calc R
C47 C 0.6084(6) 0.0059(2) 0.9292(3) 0.0282(14) Uani 1 1 d .
H47 H 0.6319 -0.0307 0.9431 0.034 Uiso 1 1 calc R
C48 C 0.7514(6) 0.1946(3) 0.6689(2) 0.0326(15) Uani 1 1 d .
H48 H 0.7845 0.2280 0.6538 0.039 Uiso 1 1 calc R
C49 C 0.7019(6) 0.3668(2) 0.7826(2) 0.0242(13) Uani 1 1 d .
H49 H 0.7453 0.3991 0.7703 0.029 Uiso 1 1 calc R
C52 C 0.2938(6) 0.1708(3) 0.6496(3) 0.0304(14) Uani 1 1 d .
H52 H 0.3340 0.1364 0.6410 0.036 Uiso 1 1 calc R
C53 C 0.6364(5) 0.1963(2) 0.6954(2) 0.0239(12) Uani 1 1 d .
H53 H 0.5906 0.2308 0.6980 0.029 Uiso 1 1 calc R
C54 C 0.5596(6) 0.3254(2) 1.0270(2) 0.0299(14) Uani 1 1 d .
H54 H 0.6366 0.3098 1.0503 0.036 Uiso 1 1 calc R
C55 C 0.4209(6) 0.1793(2) 1.0219(3) 0.0259(13) Uani 1 1 d .
H55 H 0.3526 0.1867 0.9895 0.031 Uiso 1 1 calc R
C56 C 0.6184(7) 0.1568(3) 1.1159(3) 0.0368(16) Uani 1 1 d .
H56 H 0.6868 0.1486 1.1479 0.044 Uiso 1 1 calc R
C57 C 0.9443(6) 0.3102(3) 0.9489(3) 0.0351(16) Uani 1 1 d .
H57 H 0.9754 0.3465 0.9409 0.042 Uiso 1 1 calc R
C58 C 0.2151(5) 0.0934(2) 0.7569(2) 0.0242(13) Uani 1 1 d .
H58 H 0.1696 0.1267 0.7432 0.029 Uiso 1 1 calc R
C59 C 0.1779(6) 0.2713(2) 0.6735(3) 0.0276(13) Uani 1 1 d .
H59 H 0.1386 0.3060 0.6817 0.033 Uiso 1 1 calc R
C60 C 0.7701(6) 0.0969(3) 0.6863(3) 0.0373(16) Uani 1 1 d .
H60 H 0.8159 0.0626 0.6831 0.045 Uiso 1 1 calc R
C61 C 0.4510(5) 0.0808(2) 0.9112(2) 0.0201(12) Uani 1 1 d .
C62 C 0.6506(6) 0.1823(2) 1.0657(2) 0.0297(14) Uani 1 1 d .
H62 H 0.7414 0.1922 1.0639 0.036 Uiso 1 1 calc R
C63 C 0.1428(6) 0.2461(3) 0.6196(3) 0.0335(15) Uani 1 1 d .
H63 H 0.0781 0.2631 0.5907 0.040 Uiso 1 1 calc R
C64 C 0.2015(7) 0.1962(3) 0.6075(3) 0.0402(16) Uani 1 1 d .
H64 H 0.1781 0.1792 0.5699 0.048 Uiso 1 1 calc R
C65 C 0.9886(6) 0.2138(3) 0.9700(2) 0.0330(15) Uani 1 1 d .
H65 H 1.0503 0.1836 0.9766 0.040 Uiso 1 1 calc R
C66 C 0.1417(6) 0.0474(2) 0.7686(3) 0.0282(14) Uani 1 1 d .
H66 H 0.0463 0.0490 0.7625 0.034 Uiso 1 1 calc R
C67 C 0.8086(6) 0.3021(3) 0.9512(2) 0.0299(14) Uani 1 1 d .
H67 H 0.7476 0.3325 0.9450 0.036 Uiso 1 1 calc R
C68 C 0.8536(6) 0.2050(2) 0.9721(2) 0.0253(13) Uani 1 1 d .
H68 H 0.8228 0.1686 0.9802 0.030 Uiso 1 1 calc R
C69 C 0.8183(6) 0.1450(3) 0.6641(3) 0.0374(16) Uani 1 1 d .
H69 H 0.8969 0.1440 0.6457 0.045 Uiso 1 1 calc R
C70 C 0.4860(7) 0.1435(3) 1.1192(3) 0.0337(15) Uani 1 1 d .
H70 H 0.4629 0.1267 1.1538 0.040 Uiso 1 1 calc R
C72 C 0.9237(7) -0.0443(3) 1.0118(3) 0.0451(18) Uani 1 1 d .
H72 H 0.8705 -0.0753 1.0198 0.054 Uiso 1 1 calc R
C73 C 0.4988(7) 0.3726(3) 1.0462(3) 0.0408(17) Uani 1 1 d .
H73 H 0.5346 0.3895 1.0827 0.049 Uiso 1 1 calc R
C75 C 0.9293(7) 0.0011(4) 1.0472(3) 0.049(2) Uani 1 1 d .
H75 H 0.8808 0.0019 1.0798 0.059 Uiso 1 1 calc R
C80 C 1.1323(8) -0.0120(3) 0.6000(4) 0.114(2) Uani 1 1 d .
H80 H 1.0499 -0.0029 0.6133 0.137 Uiso 1 1 calc R
C76 C 1.2537(10) 0.0004(3) 0.6349(3) 0.114(2) Uani 1 1 d G
H76 H 1.2543 0.0180 0.6721 0.137 Uiso 1 1 calc R
C51 C 1.3743(8) -0.0130(3) 0.6154(3) 0.114(2) Uani 1 1 d G
H51 H 1.4573 -0.0045 0.6393 0.137 Uiso 1 1 calc R
C2 C 1.3735(8) -0.0387(3) 0.5610(4) 0.114(2) Uani 1 1 d G
H2 H 1.4559 -0.0478 0.5476 0.137 Uiso 1 1 calc R
C50 C 1.2521(10) -0.0511(3) 0.5261(3) 0.114(2) Uani 1 1 d G
H50 H 1.2515 -0.0687 0.4888 0.137 Uiso 1 1 calc R
C74 C 1.1315(8) -0.0378(3) 0.5456(4) 0.114(2) Uani 1 1 d G
H74 H 1.0485 -0.0462 0.5217 0.137 Uiso 1 1 calc R

loop_
_atom_site_aniso_label
_atom_site_aniso_U_11
_atom_site_aniso_U_22
_atom_site_aniso_U_33
_atom_site_aniso_U_23
_atom_site_aniso_U_13
_atom_site_aniso_U_12
Ru1 0.0106(2) 0.0138(2) 0.0160(2) 0.00073(18) 0.00223(15) -0.00057(18)
Cl2 0.0103(6) 0.0233(7) 0.0229(7) 0.0009(5) 0.0035(5) 0.0009(5)
P3 0.0195(7) 0.0190(7) 0.0177(7) -0.0016(6) 0.0040(6) -0.0027(6)
P4 0.0141(7) 0.0165(7) 0.0188(7) -0.0001(6) 0.0013(5) -0.0001(6)
P5 0.0246(9) 0.0197(8) 0.0788(14) -0.0062(8) 0.0188(9) -0.0073(7)
C6 0.044(4) 0.030(4) 0.048(4) -0.007(3) 0.014(3) 0.004(3)
F7 0.034(2) 0.024(2) 0.101(3) -0.008(2) -0.012(2) -0.0101(17)
O8 0.022(2) 0.028(2) 0.032(2) 0.0047(18) 0.0103(17) -0.0036(18)
F9 0.068(3) 0.025(2) 0.087(3) -0.019(2) 0.046(2) -0.0119(19)
N10 0.011(2) 0.018(2) 0.020(2) -0.0011(18) -0.0010(17) 0.0019(18)
N11 0.018(2) 0.016(2) 0.016(2) 0.0005(18) -0.0025(18) -0.0017(19)
F12 0.062(3) 0.048(2) 0.055(3) -0.006(2) 0.015(2) -0.017(2)
F13 0.045(2) 0.035(2) 0.067(3) -0.0059(19) -0.002(2) -0.0115(18)
N14 0.012(2) 0.019(2) 0.012(2) 0.0006(17) 0.0000(17) -0.0003(18)
C15 0.031(3) 0.026(3) 0.027(3) -0.003(3) 0.015(3) 0.005(3)
C16 0.068(5) 0.036(4) 0.043(4) -0.013(3) 0.017(4) 0.013(4)
C17 0.023(3) 0.021(3) 0.018(3) 0.003(2) 0.000(2) -0.003(2)
C18 0.039(4) 0.062(5) 0.057(5) 0.009(4) -0.006(4) 0.021(4)
C19 0.017(3) 0.018(3) 0.019(3) -0.006(2) 0.003(2) -0.003(2)
C20 0.019(3) 0.024(3) 0.017(3) 0.000(2) 0.001(2) -0.001(2)
C21 0.032(3) 0.019(3) 0.037(4) -0.011(3) 0.013(3) -0.010(3)
F22 0.034(2) 0.029(2) 0.221(7) 0.015(3) -0.010(3) -0.002(2)
C23 0.018(3) 0.014(3) 0.015(3) -0.002(2) -0.004(2) 0.002(2)
F24 0.104(4) 0.047(3) 0.171(6) -0.016(3) 0.108(4) -0.029(3)
C25 0.012(3) 0.030(3) 0.021(3) -0.004(2) -0.002(2) 0.003(2)
C26 0.017(3) 0.018(3) 0.017(3) -0.001(2) -0.002(2) -0.005(2)
C27 0.023(3) 0.018(3) 0.025(3) 0.001(2) -0.001(2) 0.006(2)
C28 0.018(3) 0.015(3) 0.021(3) -0.002(2) -0.002(2) 0.004(2)
C29 0.013(3) 0.018(3) 0.010(2) 0.001(2) 0.000(2) -0.002(2)
C30 0.032(3) 0.015(3) 0.029(3) -0.002(2) 0.006(3) -0.002(3)
C31 0.017(3) 0.023(3) 0.017(3) 0.000(2) 0.002(2) -0.004(2)
C32 0.013(3) 0.040(4) 0.020(3) 0.006(3) 0.001(2) -0.004(3)
C33 0.028(3) 0.017(3) 0.022(3) -0.003(2) 0.007(2) -0.001(2)
C34 0.014(3) 0.018(3) 0.014(3) 0.003(2) 0.003(2) 0.001(2)
C35 0.031(3) 0.025(3) 0.028(3) 0.005(3) 0.003(3) -0.007(3)
C36 0.012(3) 0.026(3) 0.017(3) -0.002(2) 0.000(2) -0.002(2)
C37 0.018(3) 0.032(3) 0.024(3) 0.009(3) 0.004(2) -0.009(3)
C38 0.035(3) 0.021(3) 0.024(3) -0.002(3) 0.014(3) -0.003(3)
C39 0.035(3) 0.027(3) 0.029(3) 0.000(3) 0.014(3) -0.007(3)
C40 0.015(3) 0.022(3) 0.022(3) 0.001(2) 0.002(2) -0.003(2)
C41 0.015(3) 0.018(3) 0.019(3) -0.002(2) 0.000(2) 0.002(2)
C42 0.021(3) 0.020(3) 0.026(3) 0.003(2) -0.003(2) 0.002(2)
C43 0.024(3) 0.031(3) 0.008(3) -0.001(2) 0.002(2) -0.010(3)
C44 0.026(3) 0.031(3) 0.025(3) 0.006(3) 0.007(2) 0.007(3)
C45 0.021(3) 0.064(5) 0.026(3) -0.018(3) 0.002(3) -0.014(3)
C46 0.022(3) 0.025(3) 0.022(3) -0.005(2) 0.001(2) -0.004(2)
C47 0.036(4) 0.018(3) 0.029(3) 0.006(2) -0.002(3) 0.000(3)
C48 0.031(3) 0.048(4) 0.019(3) 0.003(3) 0.006(3) -0.014(3)
C49 0.028(3) 0.020(3) 0.023(3) 0.005(2) -0.001(2) -0.004(3)
C52 0.033(3) 0.029(3) 0.027(3) -0.001(3) -0.005(3) 0.011(3)
C53 0.024(3) 0.029(3) 0.019(3) -0.002(3) 0.003(2) -0.003(3)
C54 0.042(4) 0.028(3) 0.022(3) -0.001(3) 0.010(3) -0.001(3)
C55 0.026(3) 0.027(3) 0.026(3) -0.001(2) 0.007(2) 0.002(3)
C56 0.042(4) 0.043(4) 0.025(3) 0.012(3) 0.004(3) 0.000(3)
C57 0.032(3) 0.046(4) 0.028(3) -0.008(3) 0.006(3) -0.022(3)
C58 0.019(3) 0.025(3) 0.030(3) -0.011(3) 0.007(2) -0.003(2)
C59 0.027(3) 0.026(3) 0.031(3) 0.006(3) 0.007(3) 0.006(3)
C60 0.032(4) 0.047(4) 0.036(4) 0.003(3) 0.013(3) 0.016(3)
C61 0.022(3) 0.020(3) 0.019(3) 0.001(2) 0.002(2) 0.000(2)
C62 0.028(3) 0.036(4) 0.025(3) 0.006(3) 0.003(3) -0.003(3)
C63 0.029(3) 0.039(4) 0.030(3) 0.008(3) -0.003(3) 0.012(3)
C64 0.045(4) 0.049(4) 0.023(3) -0.005(3) -0.004(3) 0.006(4)
C65 0.026(3) 0.049(4) 0.023(3) -0.011(3) 0.000(3) -0.003(3)
C66 0.022(3) 0.027(3) 0.037(3) -0.012(3) 0.009(3) -0.008(3)
C67 0.033(3) 0.038(4) 0.017(3) -0.002(3) 0.000(2) -0.004(3)
C68 0.028(3) 0.031(3) 0.017(3) -0.006(2) 0.003(2) -0.004(3)
C69 0.025(3) 0.065(5) 0.024(3) 0.005(3) 0.010(3) 0.008(3)
C70 0.049(4) 0.029(3) 0.025(3) 0.006(3) 0.012(3) -0.003(3)
C72 0.028(4) 0.051(5) 0.055(5) 0.028(4) 0.002(3) 0.005(3)
C73 0.063(5) 0.030(4) 0.030(4) -0.013(3) 0.008(3) -0.003(3)
C75 0.030(4) 0.076(6) 0.042(4) 0.022(4) 0.008(3) 0.016(4)
C80 0.180(6) 0.059(3) 0.105(4) 0.019(3) 0.020(4) 0.023(4)
C76 0.180(6) 0.059(3) 0.105(4) 0.019(3) 0.020(4) 0.023(4)
C51 0.180(6) 0.059(3) 0.105(4) 0.019(3) 0.020(4) 0.023(4)
C2 0.180(6) 0.059(3) 0.105(4) 0.019(3) 0.020(4) 0.023(4)
C50 0.180(6) 0.059(3) 0.105(4) 0.019(3) 0.020(4) 0.023(4)
C74 0.180(6) 0.059(3) 0.105(4) 0.019(3) 0.020(4) 0.023(4)

loop_
_atom_type_symbol
_atom_type_description
_atom_type_scat_dispersion_real
_atom_type_scat_dispersion_imag
_atom_type_scat_source
C C 0.0033 0.0016 'International Tables Vol C Tables 4.2.6.8 and 6.1.1.4'
H H 0.0000 0.0000 'International Tables Vol C Tables 4.2.6.8 and 6.1.1.4'
N N 0.0061 0.0033 'International Tables Vol C Tables 4.2.6.8 and 6.1.1.4'
O O 0.0106 0.0060 'International Tables Vol C Tables 4.2.6.8 and 6.1.1.4'
F F 0.0171 0.0103 'International Tables Vol C Tables 4.2.6.8 and 6.1.1.4'
P P 0.1023 0.0942 'International Tables Vol C Tables 4.2.6.8 and 6.1.1.4'
Cl Cl 0.1484 0.1585 'International Tables Vol C Tables 4.2.6.8 and 6.1.1.4'
Ru Ru -1.2594 0.8363 'International Tables Vol C Tables 4.2.6.8 and 6.1.1.4'

loop_
_geom_angle_atom_site_label_1
_geom_angle_atom_site_label_2
_geom_angle_atom_site_label_3
_geom_angle
_geom_angle_site_symmetry_1
_geom_angle_site_symmetry_3
P3 Ru1 Cl2 91.23(5) . .
P3 Ru1 P4 178.74(5) . .
P4 Ru1 Cl2 87.52(5) . .
N10 Ru1 Cl2 101.37(11) . .
N10 Ru1 P3 87.78(12) . .
N10 Ru1 P4 92.39(12) . .
N10 Ru1 N11 158.13(16) . .
N11 Ru1 Cl2 100.49(12) . .
N11 Ru1 P3 91.02(12) . .
N11 Ru1 P4 89.29(12) . .
N14 Ru1 Cl2 176.42(12) . .
N14 Ru1 P3 91.97(12) . .
N14 Ru1 P4 89.29(12) . .
N14 Ru1 N10 80.37(16) . .
N14 Ru1 N11 77.84(16) . .
C33 P3 Ru1 119.36(18) . .
C33 P3 C38 98.1(2) . .
C38 P3 Ru1 119.79(19) . .
C43 P3 Ru1 108.19(17) . .
C43 P3 C33 105.5(2) . .
C43 P3 C38 104.1(3) . .
C19 P4 Ru1 110.65(17) . .
C19 P4 C20 100.8(2) . .
C19 P4 C36 109.7(2) . .
C20 P4 Ru1 121.64(18) . .
C20 P4 C36 100.3(2) . .
C36 P4 Ru1 112.67(17) . .
F9 P5 F7 179.6(2) . .
F12 P5 F7 90.6(2) . .
F12 P5 F9 89.1(2) . .
F12 P5 F13 89.4(2) . .
F12 P5 F22 89.1(3) . .
F13 P5 F7 89.3(2) . .
F13 P5 F9 90.4(2) . .
F22 P5 F7 89.6(2) . .
F22 P5 F9 90.6(3) . .
F22 P5 F13 178.2(3) . .
F24 P5 F7 89.3(3) . .
F24 P5 F9 90.9(2) . .
F24 P5 F12 179.7(4) . .
F24 P5 F13 90.3(3) . .
F24 P5 F22 91.2(3) . .
C15 C6 H6 120.6 . .
C16 C6 H6 120.6 . .
C16 C6 C15 118.8(6) . .
C61 O8 H8 109.5 . .
C29 N10 Ru1 109.7(3) . .
C41 N10 Ru1 133.9(3) . .
C41 N10 C29 116.4(4) . .
C26 N11 Ru1 113.0(3) . .
C61 N11 Ru1 129.5(4) . .
C61 N11 C26 117.5(4) . .
C23 N14 Ru1 121.7(3) . .
C23 N14 C34 120.9(4) . .
C34 N14 Ru1 117.4(3) . .
C6 C15 H15 119.9 . .
C38 C15 C6 120.2(6) . .
C38 C15 H15 119.9 . .
C6 C16 H16 119.6 . .
C73 C16 C6 120.8(6) . .
C73 C16 H16 119.6 . .
C29 C17 C37 117.4(5) . .
C49 C17 C29 117.7(5) . .
C49 C17 C37 124.8(5) . .
C72 C18 H18 120.4 . .
C72 C18 C75 119.2(8) . 3_757
C75 C18 H18 120.4 3_757 .
C46 C19 P4 123.0(4) . .
C46 C19 C58 117.9(5) . .
C58 C19 P4 118.2(4) . .
C40 C20 P4 122.7(4) . .
C40 C20 C52 119.3(5) . .
C52 C20 P4 118.0(4) . .
C30 C21 H21 120.2 . .
C30 C21 C66 119.6(5) . .
C66 C21 H21 120.2 . .
N14 C23 C26 112.8(4) . .
N14 C23 C28 120.1(5) . .
C28 C23 C26 127.1(5) . .
C28 C25 H25 119.7 . .
C28 C25 C31 120.7(5) . .
C31 C25 H25 119.7 . .
N11 C26 C23 114.6(4) . .
C42 C26 N11 122.3(5) . .
C42 C26 C23 123.1(5) . .
C41 C27 H27 120.2 . .
C49 C27 H27 120.2 . .
C49 C27 C41 119.5(5) . .
C23 C28 H28 120.3 . .
C25 C28 C23 119.4(5) . .
C25 C28 H28 120.3 . .
N10 C29 C17 123.1(5) . .
N10 C29 C34 117.1(4) . .
C17 C29 C34 119.7(5) . .
C21 C30 H30 119.8 . .
C21 C30 C46 120.4(5) . .
C46 C30 H30 119.8 . .
C25 C31 C32 126.0(5) . .
C34 C31 C25 116.7(5) . .
C34 C31 C32 117.3(5) . .
C31 C32 H32 119.6 . .
C37 C32 C31 120.8(5) . .
C37 C32 H32 119.6 . .
C55 C33 P3 116.0(4) . .
C62 C33 P3 125.0(4) . .
C62 C33 C55 118.5(5) . .
N14 C34 C29 115.5(4) . .
N14 C34 C31 122.2(5) . .
C31 C34 C29 122.4(5) . .
C47 C35 H35 120.5 . .
C47 C35 C61 119.0(5) . .
C61 C35 H35 120.5 . .
C44 C36 P4 126.1(4) . .
C44 C36 C53 118.5(5) . .
C53 C36 P4 115.0(4) . .
C17 C37 H37 118.9 . .
C32 C37 C17 122.3(5) . .
C32 C37 H37 118.9 . .
C15 C38 P3 121.6(4) . .
C15 C38 C54 120.4(5) . .
C54 C38 P3 117.7(5) . .
C55 C39 H39 119.8 . .
C70 C39 H39 119.8 . .
C70 C39 C55 120.3(6) . .
C20 C40 H40 119.8 . .
C20 C40 C59 120.4(5) . .
C59 C40 H40 119.8 . .
N10 C41 C27 123.5(5) . .
N10 C41 H41 118.3 . .
C27 C41 H41 118.3 . .
C26 C42 H42 120.5 . .
C26 C42 C47 119.0(5) . .
C47 C42 H42 120.5 . .
C67 C43 P3 119.9(4) . .
C68 C43 P3 119.9(4) . .
C68 C43 C67 119.4(5) . .
C36 C44 H44 119.9 . .
C36 C44 C60 120.2(6) . .
C60 C44 H44 119.9 . .
C57 C45 H45 120.3 . .
C57 C45 C65 119.5(6) . .
C65 C45 H45 120.3 . .
C19 C46 H46 119.7 . .
C30 C46 C19 120.6(5) . .
C30 C46 H46 119.7 . .
C35 C47 C42 119.7(5) . .
C35 C47 H47 120.1 . .
C42 C47 H47 120.1 . .
C53 C48 H48 119.7 . .
C69 C48 H48 119.7 . .
C69 C48 C53 120.6(6) . .
C17 C49 H49 120.2 . .
C27 C49 C17 119.7(5) . .
C27 C49 H49 120.2 . .
C20 C52 H52 120.0 . .
C64 C52 C20 120.0(6) . .
C64 C52 H52 120.0 . .
C36 C53 H53 119.8 . .
C48 C53 C36 120.4(6) . .
C48 C53 H53 119.8 . .
C38 C54 H54 120.3 . .
C73 C54 C38 119.4(6) . .
C73 C54 H54 120.3 . .
C33 C55 H55 119.8 . .
C39 C55 C33 120.3(6) . .
C39 C55 H55 119.8 . .
C62 C56 H56 120.2 . .
C62 C56 C70 119.5(6) . .
C70 C56 H56 120.2 . .
C45 C57 H57 119.3 . .
C45 C57 C67 121.3(6) . .
C67 C57 H57 119.3 . .
C19 C58 H58 119.4 . .
C66 C58 C19 121.2(5) . .
C66 C58 H58 119.4 . .
C40 C59 H59 120.1 . .
C63 C59 C40 119.9(5) . .
C63 C59 H59 120.1 . .
C44 C60 H60 119.6 . .
C69 C60 C44 120.9(6) . .
C69 C60 H60 119.6 . .
O8 C61 N11 120.7(5) . .
O8 C61 C35 116.8(5) . .
N11 C61 C35 122.4(5) . .
C33 C62 C56 121.4(6) . .
C33 C62 H62 119.3 . .
C56 C62 H62 119.3 . .
C59 C63 H63 120.0 . .
C59 C63 C64 120.1(6) . .
C64 C63 H63 120.0 . .
C52 C64 C63 120.3(6) . .
C52 C64 H64 119.8 . .
C63 C64 H64 119.8 . .
C45 C65 H65 120.1 . .
C68 C65 C45 119.9(6) . .
C68 C65 H65 120.1 . .
C21 C66 H66 119.9 . .
C58 C66 C21 120.2(5) . .
C58 C66 H66 119.9 . .
C43 C67 H67 120.3 . .
C57 C67 C43 119.5(6) . .
C57 C67 H67 120.3 . .
C43 C68 H68 119.7 . .
C65 C68 C43 120.5(6) . .
C65 C68 H68 119.7 . .
C48 C69 H69 120.3 . .
C60 C69 C48 119.3(5) . .
C60 C69 H69 120.3 . .
C39 C70 C56 119.9(6) . .
C39 C70 H70 120.0 . .
C56 C70 H70 120.0 . .
C18 C72 H72 119.1 . .
C75 C72 C18 121.8(7) . .
C75 C72 H72 119.1 . .
C16 C73 C54 120.4(6) . .
C16 C73 H73 119.8 . .
C54 C73 H73 119.8 . .
C18 C75 H75 120.5 3_757 .
C72 C75 C18 119.0(7) . 3_757
C72 C75 H75 120.5 . .
C76 C80 H80 120.0 . .
C76 C80 C74 120.0 . .
C74 C80 H80 120.0 . .
C80 C76 H76 120.0 . .
C51 C76 C80 120.0 . .
C51 C76 H76 120.0 . .
C76 C51 H51 120.0 . .
C2 C51 C76 120.0 . .
C2 C51 H51 120.0 . .
C51 C2 H2 120.0 . .
C51 C2 C50 120.0 . .
C50 C2 H2 120.0 . .
C2 C50 H50 120.0 . .
C74 C50 C2 120.0 . .
C74 C50 H50 120.0 . .
C80 C74 H74 120.0 . .
C50 C74 C80 120.0 . .
C50 C74 H74 120.0 . .

loop_
_geom_bond_atom_site_label_1
_geom_bond_atom_site_label_2
_geom_bond_distance
_geom_bond_site_symmetry_2
Ru1 Cl2 2.4501(17) .
Ru1 P3 2.3928(15) .
Ru1 P4 2.4010(15) .
Ru1 N10 2.115(4) .
Ru1 N11 2.121(4) .
Ru1 N14 1.953(4) .
P3 C33 1.839(5) .
P3 C38 1.848(6) .
P3 C43 1.834(6) .
P4 C19 1.835(5) .
P4 C20 1.837(5) .
P4 C36 1.838(5) .
P5 F7 1.603(4) .
P5 F9 1.600(4) .
P5 F12 1.585(4) .
P5 F13 1.596(4) .
P5 F22 1.595(5) .
P5 F24 1.570(5) .
C6 H6 0.9500 .
C6 C15 1.406(8) .
C6 C16 1.386(9) .
O8 H8 0.8400 .
O8 C61 1.326(6) .
N10 C29 1.391(6) .
N10 C41 1.329(6) .
N11 C26 1.383(7) .
N11 C61 1.331(7) .
N14 C23 1.336(6) .
N14 C34 1.354(6) .
C15 H15 0.9500 .
C15 C38 1.369(8) .
C16 H16 0.9500 .
C16 C73 1.369(10) .
C17 C29 1.399(7) .
C17 C37 1.445(7) .
C17 C49 1.391(8) .
C18 H18 0.9500 .
C18 C72 1.366(10) .
C18 C75 1.394(11) 3_757
C19 C46 1.396(8) .
C19 C58 1.402(7) .
C20 C40 1.375(7) .
C20 C52 1.394(8) .
C21 H21 0.9500 .
C21 C30 1.382(8) .
C21 C66 1.384(8) .
C23 C26 1.469(7) .
C23 C28 1.399(7) .
C25 H25 0.9500 .
C25 C28 1.380(7) .
C25 C31 1.405(7) .
C26 C42 1.372(7) .
C27 H27 0.9500 .
C27 C41 1.400(7) .
C27 C49 1.366(8) .
C28 H28 0.9500 .
C29 C34 1.412(7) .
C30 H30 0.9500 .
C30 C46 1.387(8) .
C31 C32 1.437(7) .
C31 C34 1.392(7) .
C32 H32 0.9500 .
C32 C37 1.344(8) .
C33 C55 1.397(8) .
C33 C62 1.374(8) .
C35 H35 0.9500 .
C35 C47 1.366(8) .
C35 C61 1.406(8) .
C36 C44 1.383(8) .
C36 C53 1.402(8) .
C37 H37 0.9500 .
C38 C54 1.391(8) .
C39 H39 0.9500 .
C39 C55 1.380(8) .
C39 C70 1.373(9) .
C40 H40 0.9500 .
C40 C59 1.392(8) .
C41 H41 0.9500 .
C42 H42 0.9500 .
C42 C47 1.381(8) .
C43 C67 1.393(8) .
C43 C68 1.389(8) .
C44 H44 0.9500 .
C44 C60 1.395(8) .
C45 H45 0.9500 .
C45 C57 1.365(9) .
C45 C65 1.396(9) .
C46 H46 0.9500 .
C47 H47 0.9500 .
C48 H48 0.9500 .
C48 C53 1.385(8) .
C48 C69 1.376(9) .
C49 H49 0.9500 .
C52 H52 0.9500 .
C52 C64 1.377(8) .
C53 H53 0.9500 .
C54 H54 0.9500 .
C54 C73 1.387(8) .
C55 H55 0.9500 .
C56 H56 0.9500 .
C56 C62 1.381(8) .
C56 C70 1.382(9) .
C57 H57 0.9500 .
C57 C67 1.387(8) .
C58 H58 0.9500 .
C58 C66 1.374(8) .
C59 H59 0.9500 .
C59 C63 1.373(8) .
C60 H60 0.9500 .
C60 C69 1.375(9) .
C62 H62 0.9500 .
C63 H63 0.9500 .
C63 C64 1.378(9) .
C64 H64 0.9500 .
C65 H65 0.9500 .
C65 C68 1.382(8) .
C66 H66 0.9500 .
C67 H67 0.9500 .
C68 H68 0.9500 .
C69 H69 0.9500 .
C70 H70 0.9500 .
C72 H72 0.9500 .
C72 C75 1.352(11) .
C73 H73 0.9500 .
C75 C18 1.395(11) 3_757
C75 H75 0.9500 .
C80 H80 0.9500 .
C80 C76 1.3900 .
C80 C74 1.3900 .
C76 H76 0.9500 .
C76 C51 1.3900 .
C51 H51 0.9500 .
C51 C2 1.3900 .
C2 H2 0.9500 .
C2 C50 1.3900 .
C50 H50 0.9500 .
C50 C74 1.3900 .
C74 H74 0.9500 .

loop_
_geom_torsion_atom_site_label_1
_geom_torsion_atom_site_label_2
_geom_torsion_atom_site_label_3
_geom_torsion_atom_site_label_4
_geom_torsion
_geom_torsion_site_symmetry_1
_geom_torsion_site_symmetry_4
Ru1 P3 C33 C55 -60.3(5) . .
Ru1 P3 C33 C62 127.9(5) . .
Ru1 P3 C38 C15 13.3(5) . .
Ru1 P3 C38 C54 -172.1(4) . .
Ru1 P3 C43 C67 95.2(4) . .
Ru1 P3 C43 C68 -74.7(4) . .
Ru1 P4 C19 C46 -72.2(5) . .
Ru1 P4 C19 C58 97.1(4) . .
Ru1 P4 C20 C40 -2.3(5) . .
Ru1 P4 C20 C52 179.4(4) . .
Ru1 P4 C36 C44 97.3(5) . .
Ru1 P4 C36 C53 -76.0(4) . .
Ru1 N10 C29 C17 -177.5(4) . .
Ru1 N10 C29 C34 1.8(5) . .
Ru1 N10 C41 C27 175.3(4) . .
Ru1 N11 C26 C23 -0.2(5) . .
Ru1 N11 C26 C42 -178.7(4) . .
Ru1 N11 C61 O8 0.0(7) . .
Ru1 N11 C61 C35 178.7(4) . .
Ru1 N14 C23 C26 -4.0(6) . .
Ru1 N14 C23 C28 176.6(4) . .
Ru1 N14 C34 C29 1.5(6) . .
Ru1 N14 C34 C31 -178.0(4) . .
P3 C33 C55 C39 -172.2(4) . .
P3 C33 C62 C56 172.3(5) . .
P3 C38 C54 C73 -174.4(5) . .
P3 C43 C67 C57 -169.4(4) . .
P3 C43 C68 C65 169.6(4) . .
P4 C19 C46 C30 170.4(4) . .
P4 C19 C58 C66 -170.1(4) . .
P4 C20 C40 C59 -177.2(4) . .
P4 C20 C52 C64 177.3(5) . .
P4 C36 C44 C60 -172.5(5) . .
P4 C36 C53 C48 172.9(4) . .
C6 C15 C38 P3 174.6(4) . .
C6 C15 C38 C54 0.2(9) . .
C6 C16 C73 C54 -1.3(11) . .
N10 C29 C34 N14 -2.3(7) . .
N10 C29 C34 C31 177.3(5) . .
N11 C26 C42 C47 -0.4(8) . .
N14 C23 C26 N11 2.5(6) . .
N14 C23 C26 C42 -179.0(5) . .
N14 C23 C28 C25 1.6(7) . .
C15 C6 C16 C73 1.7(11) . .
C15 C38 C54 C73 0.2(9) . .
C16 C6 C15 C38 -1.2(9) . .
C17 C29 C34 N14 177.1(4) . .
C17 C29 C34 C31 -3.3(8) . .
C18 C72 C75 C18 0.1(11) . 3_757
C19 P4 C20 C40 120.3(5) . .
C19 P4 C20 C52 -58.0(5) . .
C19 P4 C36 C44 -26.5(6) . .
C19 P4 C36 C53 160.2(4) . .
C19 C58 C66 C21 0.5(8) . .
C20 P4 C19 C46 157.8(4) . .
C20 P4 C19 C58 -32.9(5) . .
C20 P4 C36 C44 -131.9(5) . .
C20 P4 C36 C53 54.8(4) . .
C20 C40 C59 C63 0.0(8) . .
C20 C52 C64 C63 0.0(10) . .
C21 C30 C46 C19 -2.1(8) . .
C23 N14 C34 C29 -180.0(4) . .
C23 N14 C34 C31 0.5(7) . .
C23 C26 C42 C47 -178.7(5) . .
C25 C31 C32 C37 -179.0(5) . .
C25 C31 C34 N14 1.2(8) . .
C25 C31 C34 C29 -178.4(5) . .
C26 N11 C61 O8 -176.9(5) . .
C26 N11 C61 C35 1.8(7) . .
C26 C23 C28 C25 -177.7(5) . .
C26 C42 C47 C35 1.5(8) . .
C28 C23 C26 N11 -178.1(5) . .
C28 C23 C26 C42 0.3(8) . .
C28 C25 C31 C32 178.4(5) . .
C28 C25 C31 C34 -1.4(8) . .
C29 N10 C41 C27 -1.2(7) . .
C29 C17 C37 C32 0.4(8) . .
C29 C17 C49 C27 -2.8(8) . .
C30 C21 C66 C58 -1.5(9) . .
C31 C25 C28 C23 0.1(8) . .
C31 C32 C37 C17 -2.0(8) . .
C32 C31 C34 N14 -178.7(5) . .
C32 C31 C34 C29 1.8(8) . .
C33 P3 C38 C15 -117.4(5) . .
C33 P3 C38 C54 57.2(5) . .
C33 P3 C43 C67 -136.0(4) . .
C33 P3 C43 C68 54.1(5) . .
C34 N14 C23 C26 177.6(4) . .
C34 N14 C23 C28 -1.9(7) . .
C34 C31 C32 C37 0.9(8) . .
C36 P4 C19 C46 52.7(5) . .
C36 P4 C19 C58 -138.0(4) . .
C36 P4 C20 C40 -127.2(5) . .
C36 P4 C20 C52 54.5(5) . .
C36 C44 C60 C69 -0.1(9) . .
C37 C17 C29 N10 -178.5(5) . .
C37 C17 C29 C34 2.2(7) . .
C37 C17 C49 C27 177.9(5) . .
C38 P3 C33 C55 70.7(5) . .
C38 P3 C33 C62 -101.1(5) . .
C38 P3 C43 C67 -33.3(5) . .
C38 P3 C43 C68 156.8(4) . .
C38 C54 C73 C16 0.3(10) . .
C40 C20 C52 C64 -1.1(9) . .
C40 C59 C63 C64 -1.1(9) . .
C41 N10 C29 C17 -0.2(7) . .
C41 N10 C29 C34 179.2(4) . .
C41 C27 C49 C17 1.5(8) . .
C43 P3 C33 C55 177.9(4) . .
C43 P3 C33 C62 6.0(6) . .
C43 P3 C38 C15 134.3(5) . .
C43 P3 C38 C54 -51.1(5) . .
C44 C36 C53 C48 -0.9(8) . .
C44 C60 C69 C48 0.0(10) . .
C45 C57 C67 C43 -0.3(8) . .
C45 C65 C68 C43 -0.2(8) . .
C46 C19 C58 C66 -0.3(8) . .
C47 C35 C61 O8 178.1(5) . .
C47 C35 C61 N11 -0.7(8) . .
C49 C17 C29 N10 2.2(8) . .
C49 C17 C29 C34 -177.1(5) . .
C49 C17 C37 C32 179.7(5) . .
C49 C27 C41 N10 0.6(8) . .
C52 C20 C40 C59 1.1(8) . .
C53 C36 C44 C60 0.6(8) . .
C53 C48 C69 C60 -0.3(9) . .
C55 C33 C62 C56 0.6(9) . .
C55 C39 C70 C56 -0.5(9) . .
C57 C45 C65 C68 0.5(9) . .
C58 C19 C46 C30 1.1(8) . .
C59 C63 C64 C52 1.1(10) . .
C61 N11 C26 C23 177.2(4) . .
C61 N11 C26 C42 -1.3(7) . .
C61 C35 C47 C42 -1.0(9) . .
C62 C33 C55 C39 0.2(8) . .
C62 C56 C70 C39 1.3(10) . .
C65 C45 C57 C67 -0.2(9) . .
C66 C21 C30 C46 2.3(8) . .
C67 C43 C68 C65 -0.3(8) . .
C68 C43 C67 C57 0.6(8) . .
C69 C48 C53 C36 0.8(9) . .
C70 C39 C55 C33 -0.3(9) . .
C70 C56 C62 C33 -1.4(10) . .
C75 C18 C72 C75 -0.1(11) 3_757 .
C80 C76 C51 C2 0.0 . .
C76 C80 C74 C50 0.0 . .
C76 C51 C2 C50 0.0 . .
C51 C2 C50 C74 0.0 . .
C2 C50 C74 C80 0.0 . .
C74 C80 C76 C51 0.0 . .
